data_4087665
loop_
_publ_author_name
'Nguyen, Trang T.'
'Bertke, Jeffery A.'
'Gray, Danielle L.'
'Hull, Kami L.'

_publ_section_title
;
 Facile C--H, C--F, C--Cl, and C--C Activation by Oxatitanacyclobutene
 Complexes
;
_journal_issue 17
_journal_name_full Organometallics
_journal_page_first 4190
_journal_paper_doi 10.1021/acs.organomet.5b00470
_journal_volume 34
_journal_year 2015
_chemical_formula_moiety
; 
C60 H62 F6 O7 Ti, 0.632(C7 H8), 0.368(C5 H12) 
;
_chemical_formula_sum 'C66.26 H71.47 F6 O7 Ti'
_chemical_formula_weight 1141.78
_space_group_crystal_system triclinic
_space_group_IT_number 2
_space_group_name_Hall '-P 1'
_space_group_name_H-M_alt 'P -1'
_atom_sites_solution_hydrogens geom
_audit_creation_method SHELXL-2014/7
_audit_update_record
; 
? 
;
_cell_angle_alpha 90.607(8)
_cell_angle_beta 98.046(9)
_cell_angle_gamma 97.865(9)
_cell_formula_units_Z 2
_cell_length_a 11.695(2)
_cell_length_b 14.142(2)
_cell_length_c 17.854(3)
_cell_measurement_reflns_used 9880
_cell_measurement_temperature 100(2)
_cell_measurement_theta_max 28.07
_cell_measurement_theta_min 2.25
_cell_volume 2895.0(8)
_computing_cell_refinement 'SAINT V8.34A (Bruker, 2005)'
_computing_data_collection 'APEX2 V2014.9-0 (Bruker, 2014)'
_computing_data_reduction
; 
SAINT V8.34A, XPREP v2014/2, SADABS V2014/4, TWINABS V2012/1 
(Bruker, 2012 & 2014) 
;
_computing_molecular_graphics
; 
SHELXTL v2014-4 (Bruker, 2014), CrystalMaker v2.7.7 (CrystalMaker, 1994) 
;
_computing_publication_material 'XCIF V2014-2 (Bruker, 2014)'
_computing_structure_refinement 'SHELX-2014-7 (Sheldrick, 2014)'
_computing_structure_solution 'SHELX-2014-7 (Sheldrick, 2014)'
_diffrn_ambient_temperature 100(2)
_diffrn_measured_fraction_theta_full 0.999
_diffrn_measured_fraction_theta_max 0.993
_diffrn_measurement_device 'Bruker Kappa/ApexII CCD'
_diffrn_measurement_method 'profile data from \f and \w scans'
_diffrn_radiation_monochromator graphite
_diffrn_radiation_source 'fine-focus sealed tube'
_diffrn_radiation_type MoK\a
_diffrn_radiation_wavelength 0.71073
_diffrn_radiation_wavelength_id cm26ssa
_diffrn_reflns_av_R_equivalents 0.0610
_diffrn_reflns_av_unetI/netI 0.0427
_diffrn_reflns_Laue_measured_fraction_full 0.999
_diffrn_reflns_Laue_measured_fraction_max 0.993
_diffrn_reflns_limit_h_max 15
_diffrn_reflns_limit_h_min -15
_diffrn_reflns_limit_k_max 18
_diffrn_reflns_limit_k_min -18
_diffrn_reflns_limit_l_max 23
_diffrn_reflns_limit_l_min -23
_diffrn_reflns_number 79102
_diffrn_reflns_point_group_measured_fraction_full 0.999
_diffrn_reflns_point_group_measured_fraction_max 0.993
_diffrn_reflns_theta_full 25.242
_diffrn_reflns_theta_max 28.381
_diffrn_reflns_theta_min 1.776
_exptl_absorpt_coefficient_mu 0.221
_exptl_absorpt_correction_T_max 1.0000
_exptl_absorpt_correction_T_min 0.9178
_exptl_absorpt_correction_type integration
_exptl_absorpt_process_details 'SADABS V2014/5 (Bruker, 2014)'
_exptl_crystal_colour orange
_exptl_crystal_density_diffrn 1.310
_exptl_crystal_density_method 'not measured'
_exptl_crystal_description hexagonal
_exptl_crystal_F_000 1202
_exptl_crystal_id cm26ssa
_exptl_crystal_preparation
; 
The data crystal was mounted using oil (Parantone-N, Exxon) to a 
0.3 mm cryo-loop (Hampton Research) with the (0 -4 3) scattering 
planes roughly normal to the spindle axis. 
;
_exptl_crystal_size_max 0.398
_exptl_crystal_size_mid 0.175
_exptl_crystal_size_min 0.154
_refine_diff_density_max 0.778
_refine_diff_density_min -0.534
_refine_diff_density_rms 0.061
_refine_ls_extinction_method none
_refine_ls_goodness_of_fit_ref 1.028
_refine_ls_hydrogen_treatment constr
_refine_ls_matrix_type full
_refine_ls_number_parameters 849
_refine_ls_number_reflns 14405
_refine_ls_number_restraints 527
_refine_ls_restrained_S_all 1.150
_refine_ls_R_factor_all 0.0619
_refine_ls_R_factor_gt 0.0481
_refine_ls_shift/su_max 0.001
_refine_ls_shift/su_mean 0.000
_refine_ls_structure_factor_coef Fsqd
_refine_ls_weighting_details 'w=1/[\s^2^(Fo^2^)+(0.0588P)^2^+2.0884P] where P=(Fo^2^+2Fc^2^)/3'
_refine_ls_weighting_scheme calc
_refine_ls_wR_factor_gt 0.1209
_refine_ls_wR_factor_ref 0.1309
_reflns_Friedel_coverage 0.000
_reflns_number_gt 11719
_reflns_number_total 14405
_reflns_threshold_expression 'I > 2\s(I)'
_cod_data_source_file om5b00470_si_002.cif
_cod_data_source_block 3
_cod_original_cell_volume 2895.1(8)
_cod_database_code 4087665
_shelx_shelxl_version_number 2014/7
_shelx_space_group_comment
; 
The symmetry employed for this shelxl refinement is uniquely defined 
by the following loop, which should always be used as a source of 
symmetry information in preference to the above space-group names. 
They are only intended as comments. 
;
_shelx_estimated_absorpt_t_min 0.917
_shelx_estimated_absorpt_t_max 0.967
_exptl_absorpt_special_details
; 
 The following wavelength and cell were deduced by SADABS from the 
 direction cosines etc. They are given here for emergency use only: 
 CELL 0.71067   11.695   14.121   17.863   90.612   98.206   97.747 
;

loop_
_space_group_symop_operation_xyz
'x, y, z'
'-x, -y, -z'

loop_
_atom_site_label
_atom_site_type_symbol
_atom_site_fract_x
_atom_site_fract_y
_atom_site_fract_z
_atom_site_U_iso_or_equiv
_atom_site_adp_type
_atom_site_occupancy
_atom_site_site_symmetry_order
_atom_site_calc_flag
_atom_site_refinement_flags_posn
_atom_site_refinement_flags_adp
_atom_site_refinement_flags_occupancy
_atom_site_disorder_assembly
_atom_site_disorder_group
Ti1 Ti 0.75282(2) 0.55681(2) 0.34155(2) 0.01239(7) Uani 1 1 d . . . . .
O1 O 0.77300(9) 0.53012(8) 0.24287(6) 0.0151(2) Uani 1 1 d . . . . .
O2 O 0.60896(9) 0.48838(8) 0.31163(6) 0.0139(2) Uani 1 1 d . . . . .
O3 O 0.60672(14) 0.86625(10) 0.05800(8) 0.0337(3) Uani 1 1 d . . . . .
O4 O 0.78805(12) 0.23993(10) -0.02403(7) 0.0267(3) Uani 1 1 d . . . . .
O5 O 0.09911(10) 0.53382(10) 0.17235(7) 0.0243(3) Uani 1 1 d . . . . .
O6 O 0.55719(16) 0.05063(11) 0.24422(12) 0.0519(5) Uani 1 1 d D . . . .
O7 O 0.71716(10) 0.67880(8) 0.35081(7) 0.0168(2) Uani 1 1 d . . . . .
F1 F 0.9340(4) 1.1515(3) 0.3614(3) 0.0452(11) Uani 0.704(7) 1 d D U P A 1
F2 F 0.9408(3) 1.08015(16) 0.46533(13) 0.0354(6) Uani 0.704(7) 1 d D U P A 1
F3 F 1.09191(16) 1.09953(19) 0.4104(2) 0.0437(8) Uani 0.704(7) 1 d D U P A 1
F1B F 1.0033(9) 1.0739(5) 0.4638(3) 0.063(2) Uani 0.296(7) 1 d D U P A 2
F2B F 1.0781(5) 1.1271(4) 0.3677(5) 0.0503(17) Uani 0.296(7) 1 d D U P A 2
F3B F 0.9061(7) 1.1432(7) 0.3747(6) 0.0348(19) Uani 0.296(7) 1 d D U P A 2
F4 F 0.9333(3) 0.8064(5) 0.1305(2) 0.0545(13) Uani 0.648(13) 1 d D U P B 1
F5 F 1.0779(6) 0.9175(4) 0.1619(5) 0.0596(15) Uani 0.648(13) 1 d D U P B 1
F6 F 1.0777(4) 0.7794(3) 0.2087(3) 0.0433(9) Uani 0.648(13) 1 d D U P B 1
F4B F 1.1024(8) 0.9109(7) 0.1816(6) 0.0418(19) Uani 0.352(13) 1 d D U P B 2
F5B F 1.0402(11) 0.7634(4) 0.1908(7) 0.058(2) Uani 0.352(13) 1 d D U P B 2
F6B F 0.9398(7) 0.8553(10) 0.1226(3) 0.0605(19) Uani 0.352(13) 1 d D U P B 2
C1 C 0.67148(13) 0.50507(11) 0.18677(9) 0.0139(3) Uani 1 1 d . . . . .
C2 C 0.56929(13) 0.45574(11) 0.23456(9) 0.0136(3) Uani 1 1 d . . . . .
C3 C 0.64840(13) 0.59908(12) 0.14859(9) 0.0152(3) Uani 1 1 d . . . . .
C4 C 0.60305(14) 0.66977(12) 0.18625(9) 0.0163(3) Uani 1 1 d . . . . .
H4A H 0.5786 0.6569 0.2341 0.020 Uiso 1 1 calc R U . . .
C5 C 0.59312(15) 0.75778(12) 0.15519(10) 0.0202(3) Uani 1 1 d . . . . .
H5A H 0.5638 0.8050 0.1824 0.024 Uiso 1 1 calc R U . . .
C6 C 0.62567(16) 0.77794(13) 0.08442(10) 0.0234(4) Uani 1 1 d . . . . .
C7 C 0.67012(17) 0.70953(14) 0.04579(10) 0.0254(4) Uani 1 1 d . . . . .
H7A H 0.6926 0.7224 -0.0026 0.030 Uiso 1 1 calc R U . . .
C8 C 0.68192(15) 0.62125(13) 0.07831(10) 0.0203(3) Uani 1 1 d . . . . .
H8A H 0.7138 0.5750 0.0517 0.024 Uiso 1 1 calc R U . . .
C9 C 0.6234(3) 0.88503(18) -0.01807(14) 0.0525(7) Uani 1 1 d . . . . .
H9A H 0.6014 0.9478 -0.0314 0.079 Uiso 1 1 calc R U . . .
H9B H 0.5748 0.8358 -0.0519 0.079 Uiso 1 1 calc R U . . .
H9C H 0.7056 0.8845 -0.0233 0.079 Uiso 1 1 calc R U . . .
C10 C 0.70013(14) 0.43410(12) 0.12905(9) 0.0159(3) Uani 1 1 d . . . . .
C11 C 0.81453(15) 0.41797(13) 0.12752(10) 0.0199(3) Uani 1 1 d . . . . .
H11A H 0.8754 0.4519 0.1625 0.024 Uiso 1 1 calc R U . . .
C12 C 0.84169(15) 0.35322(14) 0.07589(10) 0.0232(4) Uani 1 1 d . . . . .
H12A H 0.9204 0.3433 0.0758 0.028 Uiso 1 1 calc R U . . .
C13 C 0.75383(16) 0.30312(13) 0.02452(9) 0.0202(3) Uani 1 1 d . . . . .
C14 C 0.63925(15) 0.31971(12) 0.02353(9) 0.0191(3) Uani 1 1 d . . . . .
H14A H 0.5790 0.2869 -0.0124 0.023 Uiso 1 1 calc R U . . .
C15 C 0.61336(14) 0.38478(12) 0.07563(9) 0.0175(3) Uani 1 1 d . . . . .
H15A H 0.5349 0.3958 0.0748 0.021 Uiso 1 1 calc R U . . .
C16 C 0.69960(19) 0.19001(16) -0.07870(12) 0.0344(5) Uani 1 1 d . . . . .
H16A H 0.7342 0.1466 -0.1092 0.052 Uiso 1 1 calc R U . . .
H16B H 0.6633 0.2359 -0.1116 0.052 Uiso 1 1 calc R U . . .
H16C H 0.6403 0.1531 -0.0529 0.052 Uiso 1 1 calc R U . . .
C17 C 0.56173(14) 0.34617(11) 0.23371(9) 0.0160(3) Uani 1 1 d . . . . .
C18 C 0.45828(15) 0.28496(12) 0.21416(10) 0.0212(3) Uani 1 1 d . . . . .
H18A H 0.3884 0.3110 0.1985 0.025 Uiso 1 1 calc R U . . .
C19 C 0.45440(18) 0.18614(13) 0.21696(11) 0.0276(4) Uani 1 1 d . . . . .
H19A H 0.3823 0.1457 0.2037 0.033 Uiso 1 1 calc R U . . .
C20 C 0.5553(2) 0.14694(13) 0.23902(12) 0.0320(4) Uani 1 1 d . . . . .
C21 C 0.66075(18) 0.20706(14) 0.25791(12) 0.0317(4) Uani 1 1 d . . . . .
H21A H 0.7309 0.1809 0.2724 0.038 Uiso 1 1 calc R U . . .
C22 C 0.66266(16) 0.30457(13) 0.25545(10) 0.0225(4) Uani 1 1 d . . . . .
H22A H 0.7348 0.3448 0.2689 0.027 Uiso 1 1 calc R U . . .
C23 C 0.4532(3) -0.0124(2) 0.2353(2) 0.0451(10) Uani 0.718(6) 1 d D . P C 1
H23A H 0.4696 -0.0767 0.2488 0.068 Uiso 0.718(6) 1 calc R U P C 1
H23B H 0.4161 -0.0134 0.1825 0.068 Uiso 0.718(6) 1 calc R U P C 1
H23C H 0.4007 0.0086 0.2683 0.068 Uiso 0.718(6) 1 calc R U P C 1
C23B C 0.6585(7) 0.0111(5) 0.2407(6) 0.052(3) Uani 0.282(6) 1 d D . P C 2
H23D H 0.6938 0.0353 0.1968 0.077 Uiso 0.282(6) 1 calc R U P C 2
H23E H 0.6399 -0.0586 0.2359 0.077 Uiso 0.282(6) 1 calc R U P C 2
H23F H 0.7134 0.0287 0.2870 0.077 Uiso 0.282(6) 1 calc R U P C 2
C24 C 0.44663(13) 0.48280(11) 0.21277(9) 0.0141(3) Uani 1 1 d . . . . .
C25 C 0.39888(14) 0.50668(11) 0.14082(9) 0.0153(3) Uani 1 1 d . . . . .
H25A H 0.4462 0.5112 0.1015 0.018 Uiso 1 1 calc R U . . .
C26 C 0.28300(14) 0.52425(12) 0.12465(9) 0.0170(3) Uani 1 1 d . . . . .
H26A H 0.2529 0.5410 0.0751 0.020 Uiso 1 1 calc R U . . .
C27 C 0.21265(14) 0.51706(12) 0.18116(10) 0.0177(3) Uani 1 1 d . . . . .
C28 C 0.25820(14) 0.49106(13) 0.25323(10) 0.0195(3) Uani 1 1 d . . . . .
H28A H 0.2100 0.4845 0.2920 0.023 Uiso 1 1 calc R U . . .
C29 C 0.37306(14) 0.47471(12) 0.26861(9) 0.0165(3) Uani 1 1 d . . . . .
H29A H 0.4027 0.4576 0.3182 0.020 Uiso 1 1 calc R U . . .
C30 C 0.05630(16) 0.57530(15) 0.10297(11) 0.0275(4) Uani 1 1 d . . . . .
H30A H -0.0228 0.5897 0.1051 0.041 Uiso 1 1 calc R U . . .
H30B H 0.0549 0.5302 0.0607 0.041 Uiso 1 1 calc R U . . .
H30C H 0.1075 0.6343 0.0956 0.041 Uiso 1 1 calc R U . . .
C31 C 0.70837(14) 0.77249(11) 0.35954(9) 0.0168(3) Uani 1 1 d . . . . .
C32 C 0.61994(15) 0.80786(12) 0.38536(10) 0.0198(3) Uani 1 1 d . . . . .
H32A H 0.6251 0.8754 0.3830 0.024 Uiso 1 1 calc R U . . .
C33 C 0.51382(15) 0.76126(12) 0.41741(10) 0.0189(3) Uani 1 1 d . . . . .
C34 C 0.40454(16) 0.79129(14) 0.37310(11) 0.0251(4) Uani 1 1 d . . . . .
C35 C 0.35641(17) 0.84677(15) 0.41755(12) 0.0286(4) Uani 1 1 d . . . . .
C36 C 0.42591(17) 0.85748(13) 0.49349(11) 0.0255(4) Uani 1 1 d . . . . .
C37 C 0.51601(16) 0.80735(13) 0.49552(11) 0.0246(4) Uani 1 1 d . . . . .
C38 C 0.50213(18) 0.65238(13) 0.42175(12) 0.0283(4) Uani 1 1 d . . . . .
H38A H 0.5708 0.6345 0.4534 0.042 Uiso 1 1 calc R U . . .
H38B H 0.4962 0.6242 0.3707 0.042 Uiso 1 1 calc R U . . .
H38C H 0.4319 0.6288 0.4439 0.042 Uiso 1 1 calc R U . . .
C39 C 0.3617(2) 0.7541(2) 0.29324(12) 0.0405(5) Uani 1 1 d . . . . .
H39A H 0.4278 0.7572 0.2647 0.061 Uiso 1 1 calc R U . . .
H39B H 0.3049 0.7932 0.2690 0.061 Uiso 1 1 calc R U . . .
H39C H 0.3247 0.6877 0.2941 0.061 Uiso 1 1 calc R U . . .
C40 C 0.2468(2) 0.8911(2) 0.39666(16) 0.0489(6) Uani 1 1 d . . . . .
H40A H 0.2642 0.9605 0.4055 0.073 Uiso 1 1 calc R U . . .
H40B H 0.1881 0.8648 0.4278 0.073 Uiso 1 1 calc R U . . .
H40C H 0.2167 0.8770 0.3431 0.073 Uiso 1 1 calc R U . . .
C41 C 0.3943(2) 0.91517(16) 0.55659(14) 0.0403(5) Uani 1 1 d . . . . .
H41A H 0.3162 0.8893 0.5671 0.061 Uiso 1 1 calc R U . . .
H41B H 0.3949 0.9817 0.5418 0.061 Uiso 1 1 calc R U . . .
H41C H 0.4510 0.9122 0.6021 0.061 Uiso 1 1 calc R U . . .
C42 C 0.6078(2) 0.7943(2) 0.55987(13) 0.0470(6) Uani 1 1 d . . . . .
H42A H 0.6849 0.8097 0.5440 0.070 Uiso 1 1 calc R U . . .
H42B H 0.5972 0.7279 0.5756 0.070 Uiso 1 1 calc R U . . .
H42C H 0.6017 0.8368 0.6024 0.070 Uiso 1 1 calc R U . . .
C43 C 0.80623(14) 0.83810(12) 0.33528(10) 0.0180(3) Uani 1 1 d . . . . .
C44 C 0.84640(15) 0.92524(12) 0.37426(10) 0.0215(3) Uani 1 1 d . . . . .
H44A H 0.8108 0.9425 0.4161 0.026 Uiso 1 1 calc R U . . .
C45 C 0.93763(15) 0.98646(12) 0.35230(11) 0.0237(4) Uani 1 1 d . . . . .
C46 C 0.99108(16) 0.96315(13) 0.29138(12) 0.0257(4) Uani 1 1 d . . . . .
H46A H 1.0530 1.0058 0.2761 0.031 Uiso 1 1 calc R U . . .
C47 C 0.95221(15) 0.87631(13) 0.25326(11) 0.0226(4) Uani 1 1 d . . . . .
C48 C 0.86128(14) 0.81323(12) 0.27506(10) 0.0196(3) Uani 1 1 d . . . . .
H48A H 0.8369 0.7534 0.2489 0.024 Uiso 1 1 calc R U . . .
C49 C 0.97785(16) 1.07995(13) 0.39475(11) 0.0290(4) Uani 1 1 d D . . . .
C50 C 1.00912(16) 0.84765(14) 0.18810(12) 0.0308(4) Uani 1 1 d D . . . .
C51 C 0.82851(14) 0.44568(12) 0.42773(9) 0.0160(3) Uani 1 1 d . . . . .
C52 C 0.82011(14) 0.53030(12) 0.46999(9) 0.0166(3) Uani 1 1 d . . . . .
C53 C 0.90096(14) 0.60548(12) 0.44846(9) 0.0165(3) Uani 1 1 d . . . . .
C54 C 0.95598(14) 0.56903(12) 0.39067(9) 0.0157(3) Uani 1 1 d . . . . .
C55 C 0.91374(14) 0.46957(12) 0.37933(9) 0.0160(3) Uani 1 1 d . . . . .
C56 C 0.76326(16) 0.34922(12) 0.43963(10) 0.0214(3) Uani 1 1 d . . . . .
H56A H 0.7792 0.3332 0.4930 0.032 Uiso 1 1 calc R U . . .
H56B H 0.7885 0.3012 0.4081 0.032 Uiso 1 1 calc R U . . .
H56C H 0.6794 0.3503 0.4256 0.032 Uiso 1 1 calc R U . . .
C57 C 0.74349(16) 0.53506(13) 0.53008(10) 0.0222(4) Uani 1 1 d . . . . .
H57A H 0.6630 0.5094 0.5095 0.033 Uiso 1 1 calc R U . . .
H57B H 0.7469 0.6016 0.5471 0.033 Uiso 1 1 calc R U . . .
H57C H 0.7705 0.4972 0.5730 0.033 Uiso 1 1 calc R U . . .
C58 C 0.92564(16) 0.70483(12) 0.48184(10) 0.0219(4) Uani 1 1 d . . . . .
H58A H 0.9596 0.7481 0.4458 0.033 Uiso 1 1 calc R U . . .
H58B H 0.9806 0.7063 0.5287 0.033 Uiso 1 1 calc R U . . .
H58C H 0.8528 0.7253 0.4929 0.033 Uiso 1 1 calc R U . . .
C59 C 1.04504(15) 0.62441(13) 0.34894(10) 0.0214(3) Uani 1 1 d . . . . .
H59A H 1.0344 0.6920 0.3489 0.032 Uiso 1 1 calc R U . . .
H59B H 1.0352 0.5994 0.2967 0.032 Uiso 1 1 calc R U . . .
H59C H 1.1235 0.6179 0.3740 0.032 Uiso 1 1 calc R U . . .
C60 C 0.96137(15) 0.40335(12) 0.32931(10) 0.0196(3) Uani 1 1 d . . . . .
H60A H 0.9099 0.3422 0.3229 0.029 Uiso 1 1 calc R U . . .
H60B H 1.0394 0.3928 0.3526 0.029 Uiso 1 1 calc R U . . .
H60C H 0.9659 0.4317 0.2798 0.029 Uiso 1 1 calc R U . . .
C61 C 0.9270(2) 0.1253(2) 0.12766(18) 0.0542(10) Uani 0.632 1 d G U P D 1
C62 C 0.9773(3) 0.1856(2) 0.18892(14) 0.0457(8) Uani 0.632 1 d G U P D 1
H62A H 0.9413 0.1854 0.2334 0.055 Uiso 0.632 1 calc R U P D 1
C63 C 1.0804(2) 0.2460(2) 0.18507(14) 0.0469(8) Uani 0.632 1 d G U P D 1
H63A H 1.1148 0.2872 0.2269 0.056 Uiso 0.632 1 calc R U P D 1
C64 C 1.1332(2) 0.2462(2) 0.11998(17) 0.0534(9) Uani 0.632 1 d G U P D 1
H64A H 1.2036 0.2875 0.1173 0.064 Uiso 0.632 1 calc R U P D 1
C65 C 1.0829(2) 0.1859(2) 0.05872(13) 0.0545(9) Uani 0.632 1 d G U P D 1
H65A H 1.1189 0.1860 0.0142 0.065 Uiso 0.632 1 calc R U P D 1
C66 C 0.9798(2) 0.1255(2) 0.06256(15) 0.0475(8) Uani 0.632 1 d G U P D 1
H66A H 0.9454 0.0843 0.0207 0.057 Uiso 0.632 1 calc R U P D 1
C67 C 0.8084(4) 0.0669(3) 0.1278(3) 0.0522(10) Uani 0.632 1 d . U P D 1
H67A H 0.8101 0.0017 0.1093 0.078 Uiso 0.632 1 calc R U P D 1
H67B H 0.7495 0.0960 0.0947 0.078 Uiso 0.632 1 calc R U P D 1
H67C H 0.7889 0.0652 0.1794 0.078 Uiso 0.632 1 calc R U P D 1
C68 C 1.1549(6) 0.2239(5) 0.2464(4) 0.0464(15) Uani 0.368 1 d D U P E 2
H68A H 1.2086 0.2797 0.2685 0.070 Uiso 0.368 1 calc R U P E 2
H68B H 1.0847 0.2167 0.2711 0.070 Uiso 0.368 1 calc R U P E 2
H68C H 1.1931 0.1665 0.2537 0.070 Uiso 0.368 1 calc R U P E 2
C69 C 1.1213(7) 0.2376(6) 0.1620(5) 0.0515(12) Uani 0.368 1 d D U P E 2
H69A H 1.0860 0.2974 0.1561 0.062 Uiso 0.368 1 calc R U P E 2
H69B H 1.1940 0.2474 0.1388 0.062 Uiso 0.368 1 calc R U P E 2
C70 C 1.0408(6) 0.1614(6) 0.1181(5) 0.0564(10) Uani 0.368 1 d D U P E 2
H70A H 1.0344 0.1801 0.0645 0.068 Uiso 0.368 1 calc R U P E 2
H70B H 1.0803 0.1036 0.1214 0.068 Uiso 0.368 1 calc R U P E 2
C71 C 0.9243(8) 0.1321(7) 0.1332(5) 0.0556(13) Uani 0.368 1 d D U P E 2
H71A H 0.8798 0.1870 0.1298 0.067 Uiso 0.368 1 calc R U P E 2
H71B H 0.9255 0.1066 0.1847 0.067 Uiso 0.368 1 calc R U P E 2
C72 C 0.8653(10) 0.0514(7) 0.0713(6) 0.083(2) Uani 0.368 1 d D U P E 2
H72A H 0.7852 0.0296 0.0800 0.125 Uiso 0.368 1 calc R U P E 2
H72B H 0.8646 0.0775 0.0207 0.125 Uiso 0.368 1 calc R U P E 2
H72C H 0.9101 -0.0026 0.0753 0.125 Uiso 0.368 1 calc R U P E 2

loop_
_atom_site_aniso_label
_atom_site_aniso_U_11
_atom_site_aniso_U_22
_atom_site_aniso_U_33
_atom_site_aniso_U_23
_atom_site_aniso_U_13
_atom_site_aniso_U_12
Ti1 0.01144(13) 0.01290(14) 0.01247(13) -0.00256(10) -0.00041(10) 0.00285(10)
O1 0.0108(5) 0.0205(6) 0.0131(5) -0.0043(4) -0.0007(4) 0.0016(4)
O2 0.0135(5) 0.0164(5) 0.0112(5) -0.0026(4) 0.0009(4) 0.0016(4)
O3 0.0527(9) 0.0211(7) 0.0261(7) 0.0068(5) 0.0041(6) 0.0015(6)
O4 0.0274(7) 0.0338(7) 0.0209(6) -0.0107(5) 0.0030(5) 0.0130(6)
O5 0.0116(6) 0.0384(8) 0.0238(6) 0.0025(5) 0.0015(5) 0.0075(5)
O6 0.0550(11) 0.0142(7) 0.0864(14) -0.0038(8) 0.0105(10) 0.0051(7)
O7 0.0180(6) 0.0138(5) 0.0183(6) -0.0036(4) -0.0002(4) 0.0050(4)
F1 0.063(2) 0.0179(11) 0.0494(19) 0.0057(10) -0.0111(17) 0.0042(15)
F2 0.0463(14) 0.0251(9) 0.0318(10) -0.0134(7) 0.0081(10) -0.0075(10)
F3 0.0206(9) 0.0415(13) 0.0638(19) -0.0289(13) -0.0026(10) -0.0022(8)
F1B 0.092(5) 0.034(3) 0.044(3) 0.006(2) -0.038(3) -0.014(3)
F2B 0.029(2) 0.040(3) 0.075(4) -0.024(3) -0.002(3) -0.013(2)
F3B 0.035(3) 0.018(3) 0.049(4) -0.014(2) -0.001(3) 0.001(2)
F4 0.0300(12) 0.099(3) 0.0329(14) -0.0248(18) 0.0092(10) -0.0003(16)
F5 0.075(3) 0.0397(16) 0.075(4) 0.0071(19) 0.053(2) 0.0039(18)
F6 0.048(2) 0.0428(17) 0.0458(18) -0.0093(13) 0.0141(14) 0.0242(14)
F4B 0.035(3) 0.047(3) 0.045(4) -0.011(2) 0.027(2) -0.011(2)
F5B 0.083(5) 0.034(3) 0.065(4) -0.011(2) 0.043(3) 0.006(3)
F6B 0.053(3) 0.094(5) 0.036(3) -0.020(3) 0.011(2) 0.013(3)
C1 0.0101(7) 0.0184(8) 0.0126(7) -0.0037(6) 0.0003(5) 0.0013(6)
C2 0.0125(7) 0.0161(7) 0.0120(7) -0.0017(6) 0.0007(5) 0.0023(6)
C3 0.0112(7) 0.0177(8) 0.0151(7) -0.0016(6) -0.0007(6) -0.0011(6)
C4 0.0135(7) 0.0196(8) 0.0147(7) -0.0009(6) -0.0006(6) 0.0008(6)
C5 0.0196(8) 0.0197(8) 0.0200(8) -0.0013(6) -0.0012(6) 0.0022(6)
C6 0.0252(9) 0.0197(8) 0.0226(9) 0.0043(7) -0.0008(7) -0.0025(7)
C7 0.0287(9) 0.0264(9) 0.0198(8) 0.0028(7) 0.0069(7) -0.0041(7)
C8 0.0184(8) 0.0240(9) 0.0177(8) -0.0026(6) 0.0043(6) -0.0012(6)
C9 0.092(2) 0.0333(12) 0.0340(12) 0.0172(10) 0.0162(13) 0.0058(13)
C10 0.0149(7) 0.0192(8) 0.0140(7) -0.0026(6) 0.0026(6) 0.0035(6)
C11 0.0143(7) 0.0283(9) 0.0165(8) -0.0049(7) -0.0004(6) 0.0039(6)
C12 0.0164(8) 0.0355(10) 0.0195(8) -0.0050(7) 0.0021(6) 0.0106(7)
C13 0.0230(8) 0.0243(9) 0.0151(8) -0.0032(6) 0.0032(6) 0.0097(7)
C14 0.0198(8) 0.0218(8) 0.0151(7) -0.0042(6) 0.0005(6) 0.0034(6)
C15 0.0138(7) 0.0221(8) 0.0165(7) -0.0037(6) 0.0016(6) 0.0038(6)
C16 0.0326(11) 0.0404(12) 0.0304(10) -0.0197(9) 0.0042(8) 0.0082(9)
C17 0.0183(8) 0.0154(7) 0.0139(7) -0.0023(6) 0.0015(6) 0.0022(6)
C18 0.0193(8) 0.0199(8) 0.0228(8) -0.0033(7) -0.0005(7) 0.0014(6)
C19 0.0295(10) 0.0178(9) 0.0311(10) -0.0058(7) -0.0024(8) -0.0044(7)
C20 0.0417(12) 0.0141(8) 0.0374(11) -0.0048(8) -0.0039(9) 0.0044(8)
C21 0.0307(10) 0.0216(9) 0.0409(11) -0.0045(8) -0.0065(9) 0.0096(8)
C22 0.0207(8) 0.0198(8) 0.0253(9) -0.0034(7) -0.0032(7) 0.0036(7)
C23 0.070(3) 0.0154(14) 0.048(2) -0.0015(12) 0.0107(17) -0.0048(14)
C23B 0.063(6) 0.017(4) 0.069(6) -0.010(4) -0.021(5) 0.015(4)
C24 0.0114(7) 0.0147(7) 0.0152(7) -0.0019(6) 0.0009(6) 0.0001(6)
C25 0.0135(7) 0.0166(7) 0.0157(7) -0.0019(6) 0.0034(6) 0.0008(6)
C26 0.0148(7) 0.0206(8) 0.0150(7) -0.0007(6) -0.0009(6) 0.0033(6)
C27 0.0104(7) 0.0213(8) 0.0210(8) -0.0018(6) 0.0003(6) 0.0029(6)
C28 0.0144(7) 0.0268(9) 0.0177(8) -0.0012(7) 0.0048(6) 0.0016(6)
C29 0.0151(7) 0.0192(8) 0.0149(7) 0.0008(6) 0.0017(6) 0.0013(6)
C30 0.0180(8) 0.0379(11) 0.0268(9) 0.0015(8) -0.0027(7) 0.0104(8)
C31 0.0184(8) 0.0137(7) 0.0175(8) -0.0039(6) -0.0004(6) 0.0031(6)
C32 0.0221(8) 0.0137(7) 0.0244(8) -0.0024(6) 0.0054(7) 0.0034(6)
C33 0.0198(8) 0.0182(8) 0.0202(8) -0.0014(6) 0.0061(6) 0.0049(6)
C34 0.0220(9) 0.0304(10) 0.0252(9) 0.0052(7) 0.0077(7) 0.0077(7)
C35 0.0274(10) 0.0311(10) 0.0331(10) 0.0090(8) 0.0142(8) 0.0135(8)
C36 0.0292(10) 0.0192(8) 0.0311(10) -0.0030(7) 0.0157(8) 0.0024(7)
C37 0.0251(9) 0.0253(9) 0.0240(9) -0.0051(7) 0.0072(7) 0.0024(7)
C38 0.0317(10) 0.0201(9) 0.0364(11) 0.0001(8) 0.0164(8) 0.0032(7)
C39 0.0337(11) 0.0625(16) 0.0277(11) 0.0006(10) 0.0034(9) 0.0162(11)
C40 0.0433(14) 0.0632(17) 0.0517(15) 0.0137(12) 0.0198(12) 0.0342(12)
C41 0.0474(13) 0.0316(11) 0.0470(13) -0.0125(10) 0.0262(11) 0.0046(10)
C42 0.0379(12) 0.0766(18) 0.0270(11) -0.0162(11) -0.0013(9) 0.0171(12)
C43 0.0156(7) 0.0160(8) 0.0219(8) -0.0029(6) 0.0003(6) 0.0039(6)
C44 0.0201(8) 0.0185(8) 0.0255(9) -0.0059(7) 0.0001(7) 0.0050(6)
C45 0.0187(8) 0.0167(8) 0.0334(10) -0.0035(7) -0.0045(7) 0.0030(6)
C46 0.0163(8) 0.0221(9) 0.0378(11) 0.0011(8) 0.0022(7) 0.0010(7)
C47 0.0149(8) 0.0240(9) 0.0296(9) -0.0014(7) 0.0043(7) 0.0045(7)
C48 0.0155(8) 0.0178(8) 0.0247(9) -0.0045(6) 0.0005(6) 0.0022(6)
C49 0.0249(9) 0.0189(9) 0.0400(11) -0.0047(8) -0.0034(8) 0.0009(7)
C50 0.0233(9) 0.0334(11) 0.0367(11) -0.0036(9) 0.0114(8) 0.0009(8)
C51 0.0156(7) 0.0166(8) 0.0150(7) 0.0001(6) -0.0024(6) 0.0040(6)
C52 0.0172(8) 0.0197(8) 0.0126(7) -0.0010(6) -0.0020(6) 0.0050(6)
C53 0.0155(7) 0.0165(8) 0.0162(7) -0.0014(6) -0.0044(6) 0.0043(6)
C54 0.0118(7) 0.0174(8) 0.0167(7) -0.0009(6) -0.0028(6) 0.0033(6)
C55 0.0139(7) 0.0173(8) 0.0162(7) -0.0011(6) -0.0025(6) 0.0048(6)
C56 0.0242(9) 0.0172(8) 0.0217(8) 0.0011(6) 0.0012(7) 0.0010(7)
C57 0.0258(9) 0.0256(9) 0.0165(8) 0.0007(7) 0.0034(7) 0.0083(7)
C58 0.0226(8) 0.0190(8) 0.0215(8) -0.0053(7) -0.0050(7) 0.0027(7)
C59 0.0145(8) 0.0234(9) 0.0255(9) 0.0017(7) 0.0008(7) 0.0027(6)
C60 0.0169(8) 0.0209(8) 0.0216(8) -0.0029(6) -0.0004(6) 0.0078(6)
C61 0.0540(17) 0.0476(17) 0.0600(18) 0.0098(16) -0.0019(16) 0.0125(15)
C62 0.0503(16) 0.0483(16) 0.0407(15) 0.0085(13) 0.0069(13) 0.0134(14)
C63 0.0449(17) 0.0560(17) 0.0397(17) -0.0017(15) -0.0006(14) 0.0143(15)
C64 0.0379(16) 0.0727(19) 0.0473(18) -0.0029(17) 0.0001(15) 0.0059(15)
C65 0.0407(16) 0.0758(19) 0.0476(17) -0.0044(16) 0.0040(14) 0.0129(15)
C66 0.0410(16) 0.0559(17) 0.0456(16) -0.0039(15) -0.0015(14) 0.0152(14)
C67 0.053(2) 0.038(2) 0.060(2) 0.0075(18) -0.0051(19) -0.0012(17)
C68 0.036(3) 0.050(3) 0.051(3) 0.009(3) 0.007(3) -0.004(3)
C69 0.041(2) 0.064(2) 0.048(2) 0.004(2) 0.0015(19) 0.0068(19)
C70 0.0517(17) 0.0596(17) 0.0555(17) 0.0019(16) -0.0051(16) 0.0121(16)
C71 0.053(2) 0.051(2) 0.061(2) 0.010(2) -0.003(2) 0.0104(19)
C72 0.080(4) 0.068(4) 0.092(4) 0.008(4) -0.013(4) 0.001(3)

loop_
_atom_type_symbol
_atom_type_description
_atom_type_scat_dispersion_real
_atom_type_scat_dispersion_imag
_atom_type_scat_source
C C 0.0033 0.0016 'International Tables Vol C Tables 4.2.6.8 and 6.1.1.4'
H H 0.0000 0.0000 'International Tables Vol C Tables 4.2.6.8 and 6.1.1.4'
O O 0.0106 0.0060 'International Tables Vol C Tables 4.2.6.8 and 6.1.1.4'
F F 0.0171 0.0103 'International Tables Vol C Tables 4.2.6.8 and 6.1.1.4'
Ti Ti 0.2776 0.4457 'International Tables Vol C Tables 4.2.6.8 and 6.1.1.4'

loop_
_exptl_crystal_face_index_h
_exptl_crystal_face_index_k
_exptl_crystal_face_index_l
_exptl_crystal_face_perp_dist
0.00 0.00 -1.00 0.1530
0.00 0.00 1.00 0.0970
-1.00 0.00 0.00 0.0460
1.00 0.00 0.00 0.0860
0.00 1.00 -1.00 0.0740
0.00 -1.00 1.00 0.0770
0.00 1.00 0.00 0.0590
0.00 -1.00 0.00 0.0980

loop_
_geom_angle_atom_site_label_1
_geom_angle_atom_site_label_2
_geom_angle_atom_site_label_3
_geom_angle
O2 Ti1 O7 101.92(5)
O2 Ti1 O1 82.60(5)
O7 Ti1 O1 110.51(5)
O2 Ti1 C52 110.93(6)
O7 Ti1 C52 99.62(6)
O1 Ti1 C52 143.79(6)
O2 Ti1 C51 97.91(5)
O7 Ti1 C51 134.65(5)
O1 Ti1 C51 112.22(6)
C52 Ti1 C51 35.03(5)
O2 Ti1 C54 152.40(5)
O7 Ti1 C54 104.69(5)
O1 Ti1 C54 94.76(5)
C52 Ti1 C54 57.40(6)
C51 Ti1 C54 57.55(6)
O2 Ti1 C55 117.96(5)
O7 Ti1 C55 138.62(5)
O1 Ti1 C55 86.40(5)
C52 Ti1 C55 57.45(6)
C51 Ti1 C55 34.40(6)
C54 Ti1 C55 34.55(5)
O2 Ti1 C53 144.78(6)
O7 Ti1 C53 84.24(5)
O1 Ti1 C53 128.11(5)
C52 Ti1 C53 34.43(6)
C51 Ti1 C53 57.53(6)
C54 Ti1 C53 34.25(5)
C55 Ti1 C53 57.07(5)
C1 O1 Ti1 119.05(9)
C2 O2 Ti1 122.63(9)
C6 O3 C9 117.21(17)
C13 O4 C16 117.03(14)
C27 O5 C30 116.82(14)
C20 O6 C23B 121.4(4)
C20 O6 C23 120.3(2)
C31 O7 Ti1 171.44(11)
O1 C1 C10 108.56(12)
O1 C1 C3 105.55(12)
C10 C1 C3 110.33(13)
O1 C1 C2 104.88(12)
C10 C1 C2 111.44(12)
C3 C1 C2 115.55(12)
O2 C2 C24 107.40(12)
O2 C2 C17 106.59(12)
C24 C2 C17 109.13(13)
O2 C2 C1 104.61(11)
C24 C2 C1 116.85(13)
C17 C2 C1 111.61(12)
C8 C3 C4 117.08(15)
C8 C3 C1 121.38(15)
C4 C3 C1 121.27(14)
C5 C4 C3 121.33(16)
C5 C4 H4A 119.3
C3 C4 H4A 119.3
C4 C5 C6 120.62(17)
C4 C5 H5A 119.7
C6 C5 H5A 119.7
O3 C6 C7 125.39(17)
O3 C6 C5 115.23(17)
C7 C6 C5 119.36(17)
C6 C7 C8 119.63(17)
C6 C7 H7A 120.2
C8 C7 H7A 120.2
C3 C8 C7 121.97(17)
C3 C8 H8A 119.0
C7 C8 H8A 119.0
O3 C9 H9A 109.5
O3 C9 H9B 109.5
H9A C9 H9B 109.5
O3 C9 H9C 109.5
H9A C9 H9C 109.5
H9B C9 H9C 109.5
C11 C10 C15 117.76(15)
C11 C10 C1 120.77(14)
C15 C10 C1 121.46(14)
C12 C11 C10 121.40(15)
C12 C11 H11A 119.3
C10 C11 H11A 119.3
C13 C12 C11 119.95(16)
C13 C12 H12A 120.0
C11 C12 H12A 120.0
O4 C13 C12 116.21(15)
O4 C13 C14 123.97(16)
C12 C13 C14 119.81(15)
C13 C14 C15 119.58(15)
C13 C14 H14A 120.2
C15 C14 H14A 120.2
C14 C15 C10 121.47(15)
C14 C15 H15A 119.3
C10 C15 H15A 119.3
O4 C16 H16A 109.5
O4 C16 H16B 109.5
H16A C16 H16B 109.5
O4 C16 H16C 109.5
H16A C16 H16C 109.5
H16B C16 H16C 109.5
C18 C17 C22 117.20(15)
C18 C17 C2 123.35(15)
C22 C17 C2 119.43(14)
C17 C18 C19 121.57(17)
C17 C18 H18A 119.2
C19 C18 H18A 119.2
C20 C19 C18 120.02(17)
C20 C19 H19A 120.0
C18 C19 H19A 120.0
O6 C20 C19 122.94(19)
O6 C20 C21 117.61(19)
C19 C20 C21 119.44(17)
C22 C21 C20 119.69(18)
C22 C21 H21A 120.2
C20 C21 H21A 120.2
C21 C22 C17 122.06(17)
C21 C22 H22A 119.0
C17 C22 H22A 119.0
O6 C23 H23A 109.5
O6 C23 H23B 109.5
H23A C23 H23B 109.5
O6 C23 H23C 109.5
H23A C23 H23C 109.5
H23B C23 H23C 109.5
O6 C23B H23D 109.5
O6 C23B H23E 109.5
H23D C23B H23E 109.5
O6 C23B H23F 109.5
H23D C23B H23F 109.5
H23E C23B H23F 109.5
C25 C24 C29 117.16(14)
C25 C24 C2 125.65(14)
C29 C24 C2 116.95(14)
C24 C25 C26 121.91(15)
C24 C25 H25A 119.0
C26 C25 H25A 119.0
C27 C26 C25 119.74(15)
C27 C26 H26A 120.1
C25 C26 H26A 120.1
O5 C27 C26 124.93(15)
O5 C27 C28 115.90(15)
C26 C27 C28 119.17(15)
C29 C28 C27 120.51(15)
C29 C28 H28A 119.7
C27 C28 H28A 119.7
C28 C29 C24 121.49(15)
C28 C29 H29A 119.3
C24 C29 H29A 119.3
O5 C30 H30A 109.5
O5 C30 H30B 109.5
H30A C30 H30B 109.5
O5 C30 H30C 109.5
H30A C30 H30C 109.5
H30B C30 H30C 109.5
C32 C31 O7 125.63(15)
C32 C31 C43 120.20(15)
O7 C31 C43 114.14(14)
C31 C32 C33 132.55(16)
C31 C32 H32A 113.7
C33 C32 H32A 113.7
C32 C33 C34 109.50(15)
C32 C33 C37 107.52(14)
C34 C33 C37 102.30(14)
C32 C33 C38 115.31(14)
C34 C33 C38 110.53(16)
C37 C33 C38 110.86(15)
C35 C34 C39 129.68(19)
C35 C34 C33 109.41(17)
C39 C34 C33 120.79(17)
C34 C35 C36 109.69(17)
C34 C35 C40 127.0(2)
C36 C35 C40 123.28(19)
C37 C36 C35 109.48(16)
C37 C36 C41 127.8(2)
C35 C36 C41 122.70(19)
C36 C37 C42 129.25(18)
C36 C37 C33 109.07(17)
C42 C37 C33 121.67(17)
C33 C38 H38A 109.5
C33 C38 H38B 109.5
H38A C38 H38B 109.5
C33 C38 H38C 109.5
H38A C38 H38C 109.5
H38B C38 H38C 109.5
C34 C39 H39A 109.5
C34 C39 H39B 109.5
H39A C39 H39B 109.5
C34 C39 H39C 109.5
H39A C39 H39C 109.5
H39B C39 H39C 109.5
C35 C40 H40A 109.5
C35 C40 H40B 109.5
H40A C40 H40B 109.5
C35 C40 H40C 109.5
H40A C40 H40C 109.5
H40B C40 H40C 109.5
C36 C41 H41A 109.5
C36 C41 H41B 109.5
H41A C41 H41B 109.5
C36 C41 H41C 109.5
H41A C41 H41C 109.5
H41B C41 H41C 109.5
C37 C42 H42A 109.5
C37 C42 H42B 109.5
H42A C42 H42B 109.5
C37 C42 H42C 109.5
H42A C42 H42C 109.5
H42B C42 H42C 109.5
C48 C43 C44 118.86(16)
C48 C43 C31 121.06(15)
C44 C43 C31 120.06(15)
C45 C44 C43 120.45(17)
C45 C44 H44A 119.8
C43 C44 H44A 119.8
C44 C45 C46 120.99(16)
C44 C45 C49 119.17(17)
C46 C45 C49 119.83(17)
C47 C46 C45 118.59(17)
C47 C46 H46A 120.7
C45 C46 H46A 120.7
C46 C47 C48 121.25(17)
C46 C47 C50 120.24(17)
C48 C47 C50 118.50(16)
C43 C48 C47 119.82(16)
C43 C48 H48A 120.1
C47 C48 H48A 120.1
F1 C49 F3 110.6(3)
F1B C49 F3B 114.0(6)
F1 C49 F2 103.5(3)
F3 C49 F2 103.7(2)
F1B C49 F2B 107.0(4)
F3B C49 F2B 98.3(5)
F1B C49 C45 115.1(3)
F1 C49 C45 113.0(3)
F3 C49 C45 113.30(17)
F3B C49 C45 111.3(5)
F2 C49 C45 111.93(17)
F2B C49 C45 109.8(3)
F5 C50 F4 108.5(3)
F5B C50 F4B 108.5(6)
F5B C50 F6B 109.2(5)
F4B C50 F6B 102.7(5)
F5 C50 F6 105.5(4)
F4 C50 F6 103.6(3)
F5B C50 C47 115.6(5)
F5 C50 C47 114.5(4)
F4 C50 C47 113.2(2)
F4B C50 C47 109.8(5)
F6B C50 C47 110.3(4)
F6 C50 C47 110.6(2)
C55 C51 C52 107.61(14)
C55 C51 C56 128.29(15)
C52 C51 C56 123.94(15)
C55 C51 Ti1 73.97(9)
C52 C51 Ti1 72.00(9)
C56 C51 Ti1 123.24(11)
C53 C52 C51 108.42(14)
C53 C52 C57 126.71(15)
C51 C52 C57 124.76(15)
C53 C52 Ti1 74.62(9)
C51 C52 Ti1 72.96(9)
C57 C52 Ti1 121.40(11)
C52 C53 C54 107.70(14)
C52 C53 C58 126.14(15)
C54 C53 C58 126.14(15)
C52 C53 Ti1 70.96(9)
C54 C53 Ti1 72.12(9)
C58 C53 Ti1 123.42(11)
C53 C54 C55 108.30(14)
C53 C54 C59 126.30(15)
C55 C54 C59 125.39(15)
C53 C54 Ti1 73.62(9)
C55 C54 Ti1 73.29(9)
C59 C54 Ti1 119.81(11)
C51 C55 C54 107.88(14)
C51 C55 C60 127.66(15)
C54 C55 C60 124.26(15)
C51 C55 Ti1 71.64(9)
C54 C55 Ti1 72.16(9)
C60 C55 Ti1 125.77(11)
C51 C56 H56A 109.5
C51 C56 H56B 109.5
H56A C56 H56B 109.5
C51 C56 H56C 109.5
H56A C56 H56C 109.5
H56B C56 H56C 109.5
C52 C57 H57A 109.5
C52 C57 H57B 109.5
H57A C57 H57B 109.5
C52 C57 H57C 109.5
H57A C57 H57C 109.5
H57B C57 H57C 109.5
C53 C58 H58A 109.5
C53 C58 H58B 109.5
H58A C58 H58B 109.5
C53 C58 H58C 109.5
H58A C58 H58C 109.5
H58B C58 H58C 109.5
C54 C59 H59A 109.5
C54 C59 H59B 109.5
H59A C59 H59B 109.5
C54 C59 H59C 109.5
H59A C59 H59C 109.5
H59B C59 H59C 109.5
C55 C60 H60A 109.5
C55 C60 H60B 109.5
H60A C60 H60B 109.5
C55 C60 H60C 109.5
H60A C60 H60C 109.5
H60B C60 H60C 109.5
C62 C61 C66 120.0
C62 C61 C67 120.5(3)
C66 C61 C67 119.2(3)
C63 C62 C61 120.0
C63 C62 H62A 120.0
C61 C62 H62A 120.0
C62 C63 C64 120.0
C62 C63 H63A 120.0
C64 C63 H63A 120.0
C63 C64 C65 120.0
C63 C64 H64A 120.0
C65 C64 H64A 120.0
C66 C65 C64 120.0
C66 C65 H65A 120.0
C64 C65 H65A 120.0
C65 C66 C61 120.0
C65 C66 H66A 120.0
C61 C66 H66A 120.0
C61 C67 H67A 109.5
C61 C67 H67B 109.5
H67A C67 H67B 109.5
C61 C67 H67C 109.5
H67A C67 H67C 109.5
H67B C67 H67C 109.5
C69 C68 H68A 109.5
C69 C68 H68B 109.5
H68A C68 H68B 109.5
C69 C68 H68C 109.5
H68A C68 H68C 109.5
H68B C68 H68C 109.5
C70 C69 C68 118.0(7)
C70 C69 H69A 107.8
C68 C69 H69A 107.8
C70 C69 H69B 107.8
C68 C69 H69B 107.8
H69A C69 H69B 107.1
C71 C70 C69 123.1(8)
C71 C70 H70A 106.6
C69 C70 H70A 106.6
C71 C70 H70B 106.6
C69 C70 H70B 106.6
H70A C70 H70B 106.5
C70 C71 C72 107.2(9)
C70 C71 H71A 110.3
C72 C71 H71A 110.3
C70 C71 H71B 110.3
C72 C71 H71B 110.3
H71A C71 H71B 108.5
C71 C72 H72A 109.5
C71 C72 H72B 109.5
H72A C72 H72B 109.5
C71 C72 H72C 109.5
H72A C72 H72C 109.5
H72B C72 H72C 109.5

loop_
_geom_bond_atom_site_label_1
_geom_bond_atom_site_label_2
_geom_bond_distance
Ti1 O2 1.8288(12)
Ti1 O7 1.8405(12)
Ti1 O1 1.8517(12)
Ti1 C52 2.3691(16)
Ti1 C51 2.3816(16)
Ti1 C54 2.3970(16)
Ti1 C55 2.4119(16)
Ti1 C53 2.4165(16)
O1 C1 1.4433(18)
O2 C2 1.4392(18)
O3 C6 1.375(2)
O3 C9 1.422(3)
O4 C13 1.374(2)
O4 C16 1.423(2)
O5 C27 1.3685(19)
O5 C30 1.432(2)
O6 C20 1.369(2)
O6 C23B 1.386(7)
O6 C23 1.395(4)
O7 C31 1.3521(19)
F1 C49 1.308(3)
F2 C49 1.389(3)
F3 C49 1.314(3)
F1B C49 1.234(5)
F2B C49 1.416(5)
F3B C49 1.327(6)
F4 C50 1.332(3)
F5 C50 1.319(4)
F6 C50 1.359(4)
F4B C50 1.332(5)
F5B C50 1.292(6)
F6B C50 1.341(5)
C1 C10 1.533(2)
C1 C3 1.540(2)
C1 C2 1.647(2)
C2 C24 1.534(2)
C2 C17 1.540(2)
C3 C8 1.392(2)
C3 C4 1.401(2)
C4 C5 1.381(2)
C4 H4A 0.9500
C5 C6 1.391(3)
C5 H5A 0.9500
C6 C7 1.380(3)
C7 C8 1.398(3)
C7 H7A 0.9500
C8 H8A 0.9500
C9 H9A 0.9800
C9 H9B 0.9800
C9 H9C 0.9800
C10 C11 1.392(2)
C10 C15 1.395(2)
C11 C12 1.390(2)
C11 H11A 0.9500
C12 C13 1.386(2)
C12 H12A 0.9500
C13 C14 1.389(2)
C14 C15 1.393(2)
C14 H14A 0.9500
C15 H15A 0.9500
C16 H16A 0.9800
C16 H16B 0.9800
C16 H16C 0.9800
C17 C18 1.387(2)
C17 C22 1.399(2)
C18 C19 1.394(3)
C18 H18A 0.9500
C19 C20 1.382(3)
C19 H19A 0.9500
C20 C21 1.396(3)
C21 C22 1.377(3)
C21 H21A 0.9500
C22 H22A 0.9500
C23 H23A 0.9800
C23 H23B 0.9800
C23 H23C 0.9800
C23B H23D 0.9800
C23B H23E 0.9800
C23B H23F 0.9800
C24 C25 1.391(2)
C24 C29 1.401(2)
C25 C26 1.402(2)
C25 H25A 0.9500
C26 C27 1.384(2)
C26 H26A 0.9500
C27 C28 1.395(2)
C28 C29 1.384(2)
C28 H28A 0.9500
C29 H29A 0.9500
C30 H30A 0.9800
C30 H30B 0.9800
C30 H30C 0.9800
C31 C32 1.342(2)
C31 C43 1.488(2)
C32 C33 1.512(2)
C32 H32A 0.9500
C33 C34 1.521(3)
C33 C37 1.529(2)
C33 C38 1.531(2)
C34 C35 1.340(3)
C34 C39 1.507(3)
C35 C36 1.475(3)
C35 C40 1.506(3)
C36 C37 1.345(3)
C36 C41 1.500(3)
C37 C42 1.490(3)
C38 H38A 0.9800
C38 H38B 0.9800
C38 H38C 0.9800
C39 H39A 0.9800
C39 H39B 0.9800
C39 H39C 0.9800
C40 H40A 0.9800
C40 H40B 0.9800
C40 H40C 0.9800
C41 H41A 0.9800
C41 H41B 0.9800
C41 H41C 0.9800
C42 H42A 0.9800
C42 H42B 0.9800
C42 H42C 0.9800
C43 C48 1.393(2)
C43 C44 1.399(2)
C44 C45 1.383(3)
C44 H44A 0.9500
C45 C46 1.386(3)
C45 C49 1.501(2)
C46 C47 1.386(3)
C46 H46A 0.9500
C47 C48 1.394(2)
C47 C50 1.497(3)
C48 H48A 0.9500
C51 C55 1.418(2)
C51 C52 1.430(2)
C51 C56 1.502(2)
C52 C53 1.417(2)
C52 C57 1.497(2)
C53 C54 1.418(2)
C53 C58 1.495(2)
C54 C55 1.428(2)
C54 C59 1.503(2)
C55 C60 1.500(2)
C56 H56A 0.9800
C56 H56B 0.9800
C56 H56C 0.9800
C57 H57A 0.9800
C57 H57B 0.9800
C57 H57C 0.9800
C58 H58A 0.9800
C58 H58B 0.9800
C58 H58C 0.9800
C59 H59A 0.9800
C59 H59B 0.9800
C59 H59C 0.9800
C60 H60A 0.9800
C60 H60B 0.9800
C60 H60C 0.9800
C61 C62 1.3900
C61 C66 1.3900
C61 C67 1.514(5)
C62 C63 1.3900
C62 H62A 0.9500
C63 C64 1.3900
C63 H63A 0.9500
C64 C65 1.3900
C64 H64A 0.9500
C65 C66 1.3900
C65 H65A 0.9500
C66 H66A 0.9500
C67 H67A 0.9800
C67 H67B 0.9800
C67 H67C 0.9800
C68 C69 1.524(9)
C68 H68A 0.9800
C68 H68B 0.9800
C68 H68C 0.9800
C69 C70 1.471(9)
C69 H69A 0.9900
C69 H69B 0.9900
C70 C71 1.433(9)
C70 H70A 0.9900
C70 H70B 0.9900
C71 C72 1.594(11)
C71 H71A 0.9900
C71 H71B 0.9900
C72 H72A 0.9800
C72 H72B 0.9800
C72 H72C 0.9800
